data_7026376
loop_
_publ_author_name
'Zang, Shuang-Quan'
'Liang, Ran'
'Fan, Ya-Juan'
'Hou, Hong-Wei'
'Mak, Thomas C. W.'

_publ_section_title
;
 Divalent zinc and cadmium coordination polymers of a new flexible
 tetracarboxylate ligand: syntheses, crystal structures and properties.
;
_journal_issue 34
_journal_name_full 'Dalton transactions (Cambridge, England : 2003)'
_journal_page_first 8022
_journal_page_last 8032
_journal_paper_doi 10.1039/c0dt00374c
_journal_volume 39
_journal_year 2010
_chemical_formula_moiety 'C27 H16 N2 O10 Zn2'
_chemical_formula_sum 'C27 H16 N2 O10 Zn2'
_chemical_formula_weight 659.16
_chemical_name_systematic
;
?
;
_space_group_IT_number 14
_symmetry_cell_setting monoclinic
_symmetry_space_group_name_Hall '-P 2ybc'
_symmetry_space_group_name_H-M 'P 1 21/c 1'
_atom_sites_solution_hydrogens geom
_atom_sites_solution_primary direct
_atom_sites_solution_secondary difmap
_audit_creation_method SHELXL-97
_cell_angle_alpha 90.00
_cell_angle_beta 97.0080(10)
_cell_angle_gamma 90.00
_cell_formula_units_Z 4
_cell_length_a 11.0753(7)
_cell_length_b 8.7427(6)
_cell_length_c 24.9801(16)
_cell_measurement_reflns_used 2250
_cell_measurement_temperature 296(2)
_cell_measurement_theta_max 25.650
_cell_measurement_theta_min 2.1505
_cell_volume 2400.7(3)
_computing_cell_refinement 'APEX 2'
_computing_data_collection 'APEX 2(Bruker, 2009)'
_computing_data_reduction 'SAINT(Bruker, 2009)'
_computing_molecular_graphics 'SHELXTL(Bruker, 2009)'
_computing_publication_material SHELXTL
_computing_structure_refinement 'SHELXL-97 (Sheldrick, 2008)'
_computing_structure_solution 'SHELXS-97 (Sheldrick, 2008)'
_diffrn_ambient_temperature 296(2)
_diffrn_measured_fraction_theta_full 0.999
_diffrn_measured_fraction_theta_max 0.999
_diffrn_measurement_device_type 'Bruker Smart APEX II CCD area detector'
_diffrn_measurement_method 'phi and omega scans'
_diffrn_radiation_monochromator graphite
_diffrn_radiation_source 'fine-focus sealed tube'
_diffrn_radiation_type MoK\a
_diffrn_radiation_wavelength 0.71073
_diffrn_reflns_av_R_equivalents 0.0913
_diffrn_reflns_av_sigmaI/netI 0.1102
_diffrn_reflns_limit_h_max 13
_diffrn_reflns_limit_h_min -12
_diffrn_reflns_limit_k_max 6
_diffrn_reflns_limit_k_min -10
_diffrn_reflns_limit_l_max 28
_diffrn_reflns_limit_l_min -29
_diffrn_reflns_number 11731
_diffrn_reflns_theta_full 25.00
_diffrn_reflns_theta_max 25.00
_diffrn_reflns_theta_min 1.85
_exptl_absorpt_coefficient_mu 2.067
_exptl_absorpt_correction_T_max 0.7468
_exptl_absorpt_correction_T_min 0.7073
_exptl_absorpt_correction_type multi-scan
_exptl_absorpt_process_details 'SADABS(Bruker, 2009)'
_exptl_crystal_colour colourless
_exptl_crystal_density_diffrn 1.824
_exptl_crystal_density_method 'not measured'
_exptl_crystal_description block
_exptl_crystal_F_000 1328
_exptl_crystal_size_max 0.18
_exptl_crystal_size_mid 0.16
_exptl_crystal_size_min 0.15
_refine_diff_density_max 0.825
_refine_diff_density_min -0.674
_refine_diff_density_rms 0.106
_refine_ls_extinction_method none
_refine_ls_goodness_of_fit_ref 0.896
_refine_ls_hydrogen_treatment constr
_refine_ls_matrix_type full
_refine_ls_number_parameters 371
_refine_ls_number_reflns 4225
_refine_ls_number_restraints 0
_refine_ls_restrained_S_all 0.896
_refine_ls_R_factor_all 0.0790
_refine_ls_R_factor_gt 0.0457
_refine_ls_shift/su_max 0.001
_refine_ls_shift/su_mean 0.000
_refine_ls_structure_factor_coef Fsqd
_refine_ls_weighting_details 'calc w=1/[\s^2^(Fo^2^)+(0.0246P)^2^+0.0000P] where P=(Fo^2^+2Fc^2^)/3'
_refine_ls_weighting_scheme calc
_refine_ls_wR_factor_gt 0.0872
_refine_ls_wR_factor_ref 0.0961
_reflns_number_gt 2678
_reflns_number_total 4225
_reflns_threshold_expression >2sigma(I)
_cod_data_source_file c0dt00374c.txt
_cod_data_source_block compound4
_cod_original_sg_symbol_H-M 'P 21/c'
_cod_database_code 7026376

loop_
_symmetry_equiv_pos_as_xyz
'x, y, z'
'-x, y+1/2, -z+1/2'
'-x, -y, -z'
'x, -y-1/2, z-1/2'

loop_
_atom_site_label
_atom_site_type_symbol
_atom_site_fract_x
_atom_site_fract_y
_atom_site_fract_z
_atom_site_U_iso_or_equiv
_atom_site_adp_type
_atom_site_occupancy
_atom_site_symmetry_multiplicity
_atom_site_calc_flag
_atom_site_refinement_flags
Zn1 Zn 0.37547(5) 0.95394(6) 0.47317(2) 0.02289(17) Uani 1 1 d .
Zn2 Zn 0.59289(5) 0.77089(7) 0.41483(2) 0.02958(19) Uani 1 1 d .
N1 N 0.2025(3) 1.0630(4) 0.46575(16) 0.0258(10) Uani 1 1 d .
N2 N -0.2909(3) 1.5860(5) 0.42755(17) 0.0290(11) Uani 1 1 d .
O1 O 0.2952(3) 0.7801(4) 0.42089(12) 0.0246(8) Uani 1 1 d .
O2 O 0.4439(3) 0.7055(4) 0.37187(13) 0.0297(9) Uani 1 1 d .
O3 O 0.1274(3) 0.8959(4) 0.31494(15) 0.0418(10) Uani 1 1 d .
O4 O -0.0155(3) 0.7773(4) 0.35599(17) 0.0498(11) Uani 1 1 d .
H4 H -0.0610 0.8469 0.3443 0.075 Uiso 1 1 calc R
O5 O 0.4353(3) 0.3963(4) 0.42264(14) 0.0331(9) Uani 1 1 d .
O6 O 0.4496(3) 0.0609(4) 0.41012(12) 0.0255(8) Uani 1 1 d .
O7 O 0.6369(3) 0.1261(4) 0.45023(12) 0.0247(8) Uani 1 1 d .
O8 O 0.6882(3) -0.1094(4) 0.36817(13) 0.0345(9) Uani 1 1 d .
O9 O 0.8491(3) 0.0065(4) 0.34295(16) 0.0495(11) Uani 1 1 d .
O10 O 0.5495(3) 0.8420(4) 0.48242(12) 0.0257(8) Uani 1 1 d .
H10A H 0.5467 0.7687 0.5027 0.031 Uiso 1 1 d R
C1 C 0.3025(4) 0.4446(5) 0.34322(18) 0.0241(12) Uani 1 1 d .
C2 C 0.2557(4) 0.5894(5) 0.35248(18) 0.0207(11) Uani 1 1 d .
C3 C 0.1383(4) 0.6266(6) 0.32825(19) 0.0258(12) Uani 1 1 d .
C4 C 0.0724(4) 0.5196(6) 0.2956(2) 0.0349(14) Uani 1 1 d .
H4A H -0.0062 0.5431 0.2803 0.042 Uiso 1 1 calc R
C5 C 0.1206(5) 0.3813(7) 0.2856(2) 0.0400(15) Uani 1 1 d .
H5 H 0.0757 0.3119 0.2631 0.048 Uiso 1 1 calc R
C6 C 0.2360(5) 0.3435(6) 0.3089(2) 0.0344(14) Uani 1 1 d .
H6 H 0.2692 0.2494 0.3014 0.041 Uiso 1 1 calc R
C7 C 0.4198(4) 0.3928(5) 0.3731(2) 0.0240(12) Uani 1 1 d .
C8 C 0.5110(4) 0.3276(6) 0.34113(19) 0.0245(12) Uani 1 1 d .
C9 C 0.5786(4) 0.1993(5) 0.36013(18) 0.0214(11) Uani 1 1 d .
C10 C 0.6677(4) 0.1439(5) 0.33084(19) 0.0233(12) Uani 1 1 d .
C11 C 0.6910(5) 0.2167(6) 0.2837(2) 0.0354(14) Uani 1 1 d .
H11 H 0.7526 0.1808 0.2648 0.042 Uiso 1 1 calc R
C12 C 0.6223(5) 0.3430(7) 0.2646(2) 0.0439(16) Uani 1 1 d .
H12 H 0.6371 0.3908 0.2327 0.053 Uiso 1 1 calc R
C13 C 0.5323(5) 0.3964(6) 0.2932(2) 0.0337(14) Uani 1 1 d .
H13 H 0.4854 0.4797 0.2802 0.040 Uiso 1 1 calc R
C14 C 0.3369(4) 0.7033(5) 0.38532(19) 0.0231(12) Uani 1 1 d .
C15 C 0.0858(4) 0.7838(7) 0.3333(2) 0.0298(13) Uani 1 1 d .
C16 C 0.5523(5) 0.1229(5) 0.4112(2) 0.0226(12) Uani 1 1 d .
C17 C 0.7403(5) 0.0024(6) 0.34888(19) 0.0268(12) Uani 1 1 d .
C18 C 0.1555(5) 1.1108(6) 0.4169(2) 0.0370(14) Uani 1 1 d .
H18 H 0.1918 1.0792 0.3871 0.044 Uiso 1 1 calc R
C19 C 0.0551(5) 1.2053(6) 0.4088(2) 0.0378(15) Uani 1 1 d .
H19 H 0.0250 1.2348 0.3739 0.045 Uiso 1 1 calc R
C20 C -0.0010(4) 1.2561(5) 0.4515(2) 0.0251(12) Uani 1 1 d .
C21 C 0.0454(4) 1.2021(6) 0.5023(2) 0.0309(13) Uani 1 1 d .
H21 H 0.0092 1.2297 0.5325 0.037 Uiso 1 1 calc R
C22 C 0.1455(4) 1.1072(6) 0.5071(2) 0.0285(13) Uani 1 1 d .
H22 H 0.1751 1.0718 0.5413 0.034 Uiso 1 1 calc R
C23 C -0.1050(4) 1.3674(5) 0.4435(2) 0.0239(12) Uani 1 1 d .
C24 C -0.1300(5) 1.4445(6) 0.3954(2) 0.0387(14) Uani 1 1 d .
H24 H -0.0848 1.4241 0.3672 0.046 Uiso 1 1 calc R
C25 C -0.2225(4) 1.5526(6) 0.3887(2) 0.0368(14) Uani 1 1 d .
H25 H -0.2374 1.6036 0.3559 0.044 Uiso 1 1 calc R
C27 C -0.2695(5) 1.5079(6) 0.4738(2) 0.0358(14) Uani 1 1 d .
H27 H -0.3179 1.5274 0.5009 0.043 Uiso 1 1 calc R
C28 C -0.1791(4) 1.4000(6) 0.4829(2) 0.0312(13) Uani 1 1 d .
H28 H -0.1677 1.3486 0.5157 0.037 Uiso 1 1 calc R

loop_
_atom_site_aniso_label
_atom_site_aniso_U_11
_atom_site_aniso_U_22
_atom_site_aniso_U_33
_atom_site_aniso_U_23
_atom_site_aniso_U_13
_atom_site_aniso_U_12
Zn1 0.0196(3) 0.0200(3) 0.0290(3) -0.0011(3) 0.0026(2) 0.0038(3)
Zn2 0.0236(3) 0.0266(4) 0.0390(4) -0.0036(3) 0.0055(3) 0.0044(3)
N1 0.022(2) 0.022(2) 0.033(2) -0.004(2) -0.001(2) 0.0003(19)
N2 0.023(2) 0.022(2) 0.042(3) -0.002(2) 0.003(2) 0.0090(19)
O1 0.0236(19) 0.0214(19) 0.0297(19) -0.0076(17) 0.0070(15) 0.0032(16)
O2 0.020(2) 0.032(2) 0.038(2) -0.0070(18) 0.0070(16) 0.0006(16)
O3 0.037(2) 0.028(2) 0.062(3) 0.008(2) 0.010(2) 0.0056(19)
O4 0.033(2) 0.035(2) 0.085(3) 0.017(2) 0.025(2) 0.0203(19)
O5 0.035(2) 0.030(2) 0.034(2) 0.0019(18) 0.0049(18) 0.0138(17)
O6 0.0230(19) 0.0208(19) 0.0326(19) -0.0008(17) 0.0025(16) 0.0038(16)
O7 0.0200(19) 0.022(2) 0.0313(19) -0.0006(17) 0.0012(16) 0.0054(16)
O8 0.041(2) 0.020(2) 0.046(2) 0.0009(19) 0.0183(19) 0.0085(18)
O9 0.026(2) 0.033(2) 0.093(3) 0.010(2) 0.023(2) 0.0137(18)
O10 0.0278(19) 0.0201(19) 0.0301(19) 0.0010(16) 0.0071(16) 0.0036(15)
C1 0.023(3) 0.022(3) 0.027(3) -0.001(3) 0.002(2) 0.005(2)
C2 0.019(3) 0.024(3) 0.020(3) -0.003(2) 0.003(2) 0.000(2)
C3 0.022(3) 0.023(3) 0.034(3) 0.000(3) 0.008(2) 0.003(2)
C4 0.021(3) 0.041(4) 0.042(3) 0.000(3) -0.004(3) 0.003(3)
C5 0.038(4) 0.043(4) 0.036(3) -0.010(3) -0.007(3) -0.007(3)
C6 0.039(3) 0.024(3) 0.041(3) -0.011(3) 0.005(3) 0.005(3)
C7 0.025(3) 0.014(3) 0.032(3) 0.002(2) 0.000(2) 0.000(2)
C8 0.025(3) 0.024(3) 0.026(3) 0.005(2) 0.006(2) 0.004(2)
C9 0.021(3) 0.017(3) 0.026(3) -0.002(2) 0.001(2) -0.001(2)
C10 0.021(3) 0.022(3) 0.027(3) 0.001(2) 0.002(2) 0.003(2)
C11 0.039(3) 0.031(3) 0.038(3) -0.002(3) 0.013(3) 0.011(3)
C12 0.058(4) 0.043(4) 0.033(3) 0.014(3) 0.016(3) 0.011(3)
C13 0.036(3) 0.032(3) 0.035(3) 0.010(3) 0.008(3) 0.015(3)
C14 0.021(3) 0.016(3) 0.031(3) 0.007(2) -0.004(2) 0.002(2)
C15 0.019(3) 0.037(4) 0.032(3) 0.000(3) -0.001(2) 0.014(3)
C16 0.026(3) 0.010(3) 0.032(3) -0.001(2) 0.005(3) 0.012(2)
C17 0.025(3) 0.027(3) 0.029(3) -0.002(3) 0.004(2) 0.009(2)
C18 0.039(3) 0.046(4) 0.025(3) -0.009(3) 0.002(3) 0.015(3)
C19 0.039(3) 0.047(4) 0.027(3) 0.005(3) 0.005(3) 0.021(3)
C20 0.022(3) 0.019(3) 0.035(3) 0.002(3) 0.004(2) 0.001(2)
C21 0.028(3) 0.030(3) 0.036(3) -0.001(3) 0.011(3) 0.004(3)
C22 0.021(3) 0.033(3) 0.032(3) 0.002(3) 0.004(2) 0.008(2)
C23 0.019(3) 0.020(3) 0.034(3) 0.000(3) 0.008(2) 0.003(2)
C24 0.038(3) 0.041(4) 0.041(3) 0.008(3) 0.020(3) 0.019(3)
C25 0.035(3) 0.039(4) 0.037(3) 0.010(3) 0.008(3) 0.017(3)
C27 0.038(3) 0.036(3) 0.038(3) 0.004(3) 0.022(3) 0.012(3)
C28 0.036(3) 0.026(3) 0.033(3) 0.010(3) 0.007(3) 0.007(3)

loop_
_atom_type_symbol
_atom_type_description
_atom_type_scat_dispersion_real
_atom_type_scat_dispersion_imag
_atom_type_scat_source
C C 0.0033 0.0016 'International Tables Vol C Tables 4.2.6.8 and 6.1.1.4'
H H 0.0000 0.0000 'International Tables Vol C Tables 4.2.6.8 and 6.1.1.4'
N N 0.0061 0.0033 'International Tables Vol C Tables 4.2.6.8 and 6.1.1.4'
O O 0.0106 0.0060 'International Tables Vol C Tables 4.2.6.8 and 6.1.1.4'
Zn Zn 0.2839 1.4301 'International Tables Vol C Tables 4.2.6.8 and 6.1.1.4'

loop_
_geom_angle_atom_site_label_1
_geom_angle_atom_site_label_2
_geom_angle_atom_site_label_3
_geom_angle
_geom_angle_site_symmetry_1
_geom_angle_site_symmetry_3
O7 Zn1 O6 158.80(12) 3_666 1_565
O7 Zn1 O1 104.93(12) 3_666 .
O6 Zn1 O1 91.73(12) 1_565 .
O7 Zn1 N1 94.12(14) 3_666 .
O6 Zn1 N1 99.60(14) 1_565 .
O1 Zn1 N1 87.86(13) . .
O7 Zn1 O10 84.60(12) 3_666 .
O6 Zn1 O10 81.64(12) 1_565 .
O1 Zn1 O10 92.44(12) . .
N1 Zn1 O10 178.72(14) . .
O7 Zn1 O10 82.60(12) 3_666 3_676
O6 Zn1 O10 81.87(12) 1_565 3_676
O1 Zn1 O10 171.54(12) . 3_676
N1 Zn1 O10 87.77(13) . 3_676
O10 Zn1 O10 92.09(11) . 3_676
O7 Zn1 Zn1 80.74(9) 3_666 3_676
O6 Zn1 Zn1 78.08(9) 1_565 3_676
O1 Zn1 Zn1 138.80(9) . 3_676
N1 Zn1 Zn1 132.99(11) . 3_676
O10 Zn1 Zn1 46.86(8) . 3_676
O10 Zn1 Zn1 45.23(8) 3_676 3_676
O10 Zn2 O2 107.18(13) . .
O10 Zn2 O8 124.09(14) . 1_565
O2 Zn2 O8 108.09(14) . 1_565
O10 Zn2 N2 109.69(15) . 1_645
O2 Zn2 N2 109.03(15) . 1_645
O8 Zn2 N2 97.92(16) 1_565 1_645
C22 N1 C18 116.8(4) . .
C22 N1 Zn1 124.7(3) . .
C18 N1 Zn1 117.8(3) . .
C25 N2 C27 117.3(4) . .
C25 N2 Zn2 117.2(3) . 1_465
C27 N2 Zn2 125.0(3) . 1_465
C14 O1 Zn1 131.3(3) . .
C14 O2 Zn2 128.0(3) . .
C15 O4 H4 109.5 . .
C16 O6 Zn1 128.1(3) . 1_545
C16 O7 Zn1 125.5(3) . 3_666
C17 O8 Zn2 160.5(3) . 1_545
Zn2 O10 Zn1 111.79(14) . .
Zn2 O10 Zn1 125.85(16) . 3_676
Zn1 O10 Zn1 87.92(11) . 3_676
Zn2 O10 H10A 108.9 . .
Zn1 O10 H10A 108.7 . .
Zn1 O10 H10A 111.1 3_676 .
C6 C1 C2 120.2(4) . .
C6 C1 C7 119.0(4) . .
C2 C1 C7 120.7(4) . .
C1 C2 C3 118.7(4) . .
C1 C2 C14 118.5(4) . .
C3 C2 C14 122.6(4) . .
C4 C3 C2 119.3(5) . .
C4 C3 C15 119.0(4) . .
C2 C3 C15 121.5(4) . .
C5 C4 C3 121.2(5) . .
C5 C4 H4A 119.4 . .
C3 C4 H4A 119.4 . .
C4 C5 C6 120.2(5) . .
C4 C5 H5 119.9 . .
C6 C5 H5 119.9 . .
C5 C6 C1 120.4(5) . .
C5 C6 H6 119.8 . .
C1 C6 H6 119.8 . .
O5 C7 C8 122.2(4) . .
O5 C7 C1 120.3(4) . .
C8 C7 C1 117.3(4) . .
C13 C8 C9 120.0(5) . .
C13 C8 C7 120.0(4) . .
C9 C8 C7 119.9(4) . .
C10 C9 C8 119.2(4) . .
C10 C9 C16 121.2(4) . .
C8 C9 C16 119.6(4) . .
C9 C10 C11 120.4(4) . .
C9 C10 C17 121.0(4) . .
C11 C10 C17 118.6(4) . .
C10 C11 C12 120.2(5) . .
C10 C11 H11 119.9 . .
C12 C11 H11 119.9 . .
C13 C12 C11 119.3(5) . .
C13 C12 H12 120.3 . .
C11 C12 H12 120.3 . .
C12 C13 C8 120.8(5) . .
C12 C13 H13 119.6 . .
C8 C13 H13 119.6 . .
O1 C14 O2 128.2(4) . .
O1 C14 C2 119.6(4) . .
O2 C14 C2 112.2(4) . .
O3 C15 O4 126.0(5) . .
O3 C15 C3 122.9(5) . .
O4 C15 C3 110.8(5) . .
O6 C16 O7 127.4(5) . .
O6 C16 C9 116.3(4) . .
O7 C16 C9 116.2(4) . .
O9 C17 O8 124.6(5) . .
O9 C17 C10 115.6(5) . .
O8 C17 C10 119.8(4) . .
N1 C18 C19 122.7(5) . .
N1 C18 H18 118.7 . .
C19 C18 H18 118.7 . .
C20 C19 C18 120.8(5) . .
C20 C19 H19 119.6 . .
C18 C19 H19 119.6 . .
C19 C20 C21 116.6(4) . .
C19 C20 C23 121.2(4) . .
C21 C20 C23 122.2(5) . .
C22 C21 C20 119.2(5) . .
C22 C21 H21 120.4 . .
C20 C21 H21 120.4 . .
N1 C22 C21 123.9(5) . .
N1 C22 H22 118.0 . .
C21 C22 H22 118.0 . .
C24 C23 C28 116.4(4) . .
C24 C23 C20 120.2(4) . .
C28 C23 C20 123.4(5) . .
C23 C24 C25 120.4(5) . .
C23 C24 H24 119.8 . .
C25 C24 H24 119.8 . .
N2 C25 C24 122.5(5) . .
N2 C25 H25 118.7 . .
C24 C25 H25 118.7 . .
N2 C27 C28 122.8(5) . .
N2 C27 H27 118.6 . .
C28 C27 H27 118.6 . .
C27 C28 C23 120.4(5) . .
C27 C28 H28 119.8 . .
C23 C28 H28 119.8 . .

loop_
_geom_bond_atom_site_label_1
_geom_bond_atom_site_label_2
_geom_bond_distance
_geom_bond_site_symmetry_2
Zn1 O7 2.058(3) 3_666
Zn1 O6 2.084(3) 1_565
Zn1 O1 2.127(3) .
Zn1 N1 2.128(4) .
Zn1 O10 2.149(3) .
Zn1 O10 2.209(3) 3_676
Zn1 Zn1 3.0253(11) 3_676
Zn2 O10 1.915(3) .
Zn2 O2 1.941(3) .
Zn2 O8 1.967(4) 1_565
Zn2 N2 2.067(4) 1_645
N1 C22 1.332(6) .
N1 C18 1.333(6) .
N2 C25 1.333(6) .
N2 C27 1.337(6) .
N2 Zn2 2.067(4) 1_465
O1 C14 1.246(5) .
O2 C14 1.271(5) .
O3 C15 1.199(6) .
O4 C15 1.318(6) .
O4 H4 0.8200 .
O5 C7 1.229(5) .
O6 C16 1.257(5) .
O6 Zn1 2.084(3) 1_545
O7 C16 1.268(5) .
O7 Zn1 2.058(3) 3_666
O8 C17 1.260(6) .
O8 Zn2 1.967(4) 1_545
O9 C17 1.232(5) .
O10 Zn1 2.209(3) 3_676
O10 H10A 0.8201 .
C1 C6 1.380(6) .
C1 C2 1.398(6) .
C1 C7 1.488(6) .
C2 C3 1.404(6) .
C2 C14 1.514(6) .
C3 C4 1.389(6) .
C3 C15 1.503(7) .
C4 C5 1.357(7) .
C4 H4A 0.9300 .
C5 C6 1.377(7) .
C5 H5 0.9300 .
C6 H6 0.9300 .
C7 C8 1.476(6) .
C8 C13 1.386(6) .
C8 C9 1.399(6) .
C9 C10 1.385(6) .
C9 C16 1.499(6) .
C10 C11 1.390(6) .
C10 C17 1.514(6) .
C11 C12 1.392(7) .
C11 H11 0.9300 .
C12 C13 1.378(7) .
C12 H12 0.9300 .
C13 H13 0.9300 .
C18 C19 1.380(6) .
C18 H18 0.9300 .
C19 C20 1.373(6) .
C19 H19 0.9300 .
C20 C21 1.391(6) .
C20 C23 1.502(6) .
C21 C22 1.379(6) .
C21 H21 0.9300 .
C22 H22 0.9300 .
C23 C24 1.376(6) .
C23 C28 1.386(6) .
C24 C25 1.389(6) .
C24 H24 0.9300 .
C25 H25 0.9300 .
C27 C28 1.374(6) .
C27 H27 0.9300 .
C28 H28 0.9300 .

loop_
_geom_hbond_atom_site_label_D
_geom_hbond_atom_site_label_H
_geom_hbond_atom_site_label_A
_geom_hbond_distance_DH
_geom_hbond_distance_HA
_geom_hbond_distance_DA
_geom_hbond_angle_DHA
_geom_hbond_site_symmetry_A
O4 H4 O9 0.82 1.71 2.500(5) 160.4 1_465
O10 H10A O5 0.82 2.35 3.146(5) 165.0 3_666

loop_
_geom_torsion_atom_site_label_1
_geom_torsion_atom_site_label_2
_geom_torsion_atom_site_label_3
_geom_torsion_atom_site_label_4
_geom_torsion
_geom_torsion_site_symmetry_1
_geom_torsion_site_symmetry_4
O7 Zn1 N1 C22 22.9(4) 3_666 .
O6 Zn1 N1 C22 -140.9(4) 1_565 .
O1 Zn1 N1 C22 127.7(4) . .
O10 Zn1 N1 C22 -59.5(4) 3_676 .
Zn1 Zn1 N1 C22 -58.3(4) 3_676 .
O7 Zn1 N1 C18 -167.4(4) 3_666 .
O6 Zn1 N1 C18 28.9(4) 1_565 .
O1 Zn1 N1 C18 -62.5(4) . .
O10 Zn1 N1 C18 110.2(4) 3_676 .
Zn1 Zn1 N1 C18 111.5(4) 3_676 .
O7 Zn1 O1 C14 -121.8(4) 3_666 .
O6 Zn1 O1 C14 45.0(4) 1_565 .
N1 Zn1 O1 C14 144.5(4) . .
O10 Zn1 O1 C14 -36.7(4) . .
Zn1 Zn1 O1 C14 -28.8(4) 3_676 .
O10 Zn2 O2 C14 -2.4(4) . .
O8 Zn2 O2 C14 -138.3(4) 1_565 .
N2 Zn2 O2 C14 116.3(4) 1_645 .
O2 Zn2 O10 Zn1 -35.11(19) . .
O8 Zn2 O10 Zn1 91.89(18) 1_565 .
N2 Zn2 O10 Zn1 -153.35(15) 1_645 .
O2 Zn2 O10 Zn1 -139.03(17) . 3_676
O8 Zn2 O10 Zn1 -12.0(2) 1_565 3_676
N2 Zn2 O10 Zn1 102.7(2) 1_645 3_676
O7 Zn1 O10 Zn2 149.56(17) 3_666 .
O6 Zn1 O10 Zn2 -46.61(15) 1_565 .
O1 Zn1 O10 Zn2 44.78(16) . .
O10 Zn1 O10 Zn2 -128.1(2) 3_676 .
Zn1 Zn1 O10 Zn2 -128.1(2) 3_676 .
O7 Zn1 O10 Zn1 -82.37(12) 3_666 3_676
O6 Zn1 O10 Zn1 81.47(12) 1_565 3_676
O1 Zn1 O10 Zn1 172.86(11) . 3_676
O10 Zn1 O10 Zn1 0.0 3_676 3_676
C6 C1 C2 C3 2.9(7) . .
C7 C1 C2 C3 -172.5(4) . .
C6 C1 C2 C14 -173.2(4) . .
C7 C1 C2 C14 11.3(7) . .
C1 C2 C3 C4 -0.5(7) . .
C14 C2 C3 C4 175.5(5) . .
C1 C2 C3 C15 -175.7(5) . .
C14 C2 C3 C15 0.3(7) . .
C2 C3 C4 C5 -1.6(8) . .
C15 C3 C4 C5 173.7(5) . .
C3 C4 C5 C6 1.3(9) . .
C4 C5 C6 C1 1.3(8) . .
C2 C1 C6 C5 -3.4(8) . .
C7 C1 C6 C5 172.2(5) . .
C6 C1 C7 O5 -121.7(5) . .
C2 C1 C7 O5 53.9(7) . .
C6 C1 C7 C8 53.9(6) . .
C2 C1 C7 C8 -130.5(5) . .
O5 C7 C8 C13 -141.7(5) . .
C1 C7 C8 C13 42.8(7) . .
O5 C7 C8 C9 36.2(7) . .
C1 C7 C8 C9 -139.3(5) . .
C13 C8 C9 C10 0.9(7) . .
C7 C8 C9 C10 -177.0(4) . .
C13 C8 C9 C16 -178.2(4) . .
C7 C8 C9 C16 3.9(7) . .
C8 C9 C10 C11 1.1(7) . .
C16 C9 C10 C11 -179.8(4) . .
C8 C9 C10 C17 -178.0(4) . .
C16 C9 C10 C17 1.1(7) . .
C9 C10 C11 C12 -2.0(8) . .
C17 C10 C11 C12 177.1(5) . .
C10 C11 C12 C13 0.9(8) . .
C11 C12 C13 C8 1.1(8) . .
C9 C8 C13 C12 -2.0(8) . .
C7 C8 C13 C12 175.9(5) . .
Zn1 O1 C14 O2 2.8(7) . .
Zn1 O1 C14 C2 -177.7(3) . .
Zn2 O2 C14 O1 23.0(7) . .
Zn2 O2 C14 C2 -156.5(3) . .
C1 C2 C14 O1 -135.7(5) . .
C3 C2 C14 O1 48.3(6) . .
C1 C2 C14 O2 43.8(6) . .
C3 C2 C14 O2 -132.1(5) . .
C4 C3 C15 O3 -110.9(6) . .
C2 C3 C15 O3 64.4(7) . .
C4 C3 C15 O4 63.7(6) . .
C2 C3 C15 O4 -121.1(5) . .
Zn1 O6 C16 O7 4.6(7) 1_545 .
Zn1 O6 C16 C9 -176.5(3) 1_545 .
Zn1 O7 C16 O6 -6.0(7) 3_666 .
Zn1 O7 C16 C9 175.2(3) 3_666 .
C10 C9 C16 O6 -113.8(5) . .
C8 C9 C16 O6 65.3(6) . .
C10 C9 C16 O7 65.2(6) . .
C8 C9 C16 O7 -115.8(5) . .
Zn2 O8 C17 O9 124.3(9) 1_545 .
Zn2 O8 C17 C10 -56.1(12) 1_545 .
C9 C10 C17 O9 -141.0(5) . .
C11 C10 C17 O9 39.9(7) . .
C9 C10 C17 O8 39.4(7) . .
C11 C10 C17 O8 -139.8(5) . .
C22 N1 C18 C19 2.0(8) . .
Zn1 N1 C18 C19 -168.6(4) . .
N1 C18 C19 C20 0.7(9) . .
C18 C19 C20 C21 -2.8(8) . .
C18 C19 C20 C23 175.8(5) . .
C19 C20 C21 C22 2.3(7) . .
C23 C20 C21 C22 -176.2(4) . .
C18 N1 C22 C21 -2.4(7) . .
Zn1 N1 C22 C21 167.4(4) . .
C20 C21 C22 N1 0.2(8) . .
C19 C20 C23 C24 -13.4(7) . .
C21 C20 C23 C24 165.1(5) . .
C19 C20 C23 C28 167.3(5) . .
C21 C20 C23 C28 -14.2(7) . .
C28 C23 C24 C25 2.3(8) . .
C20 C23 C24 C25 -177.1(5) . .
C27 N2 C25 C24 -1.7(8) . .
Zn2 N2 C25 C24 171.3(4) 1_465 .
C23 C24 C25 N2 -0.4(9) . .
C25 N2 C27 C28 1.9(8) . .
Zn2 N2 C27 C28 -170.5(4) 1_465 .
N2 C27 C28 C23 0.0(8) . .
C24 C23 C28 C27 -2.1(8) . .
C20 C23 C28 C27 177.2(5) . .
